data_7233556
loop_
_publ_author_name
'Yujie Dong'
'Jibo Zhang'
'Xiao Tan'
'Lijuan Wang'
'Jinlong Chen'
'Bao Li'
'Ling Ye'
'Bin Xu'
'Bo Zou'
'Wenjing Tian'

_publ_section_title
;
 Multi-stimuli responsive fluorescence switching: the reversible
 piezochromism and protonation effect of a divinylanthracene derivative
;
_journal_name_full 'Journal of Materials Chemistry C'
_journal_page_first 7554
_journal_page_last 7559
_journal_paper_doi 10.1039/C3TC31553C
_journal_volume 1
_journal_year 2012
_chemical_formula_sum 'C28 H20 N2'
_chemical_formula_weight 384.46
_space_group_IT_number 2
_space_group_name_Hall '-P 1'
_space_group_name_H-M_alt 'P -1'
_symmetry_cell_setting triclinic
_symmetry_space_group_name_H-M 'P -1'
_atom_sites_solution_hydrogens geom
_atom_sites_solution_primary direct
_atom_sites_solution_secondary difmap
_cell_angle_alpha 65.88(4)
_cell_angle_beta 69.95(4)
_cell_angle_gamma 77.39(5)
_cell_formula_units_Z 1
_cell_length_a 6.850(7)
_cell_length_b 9.230(12)
_cell_length_c 9.341(10)
_cell_measurement_temperature 293(2)
_cell_volume 504.2(10)
_computing_structure_refinement 'SHELXL-97 (Sheldrick, 1997)'
_computing_structure_solution 'SHELXS-97 (Sheldrick, 1990)'
_diffrn_ambient_temperature 293(2)
_diffrn_measured_fraction_theta_full 0.987
_diffrn_measured_fraction_theta_max 0.987
_diffrn_radiation_monochromator graphite
_diffrn_radiation_source 'fine-focus sealed tube'
_diffrn_radiation_type MoK\a
_diffrn_radiation_wavelength 0.71073
_diffrn_reflns_av_R_equivalents 0.0219
_diffrn_reflns_av_sigmaI/netI 0.0315
_diffrn_reflns_limit_h_max 8
_diffrn_reflns_limit_h_min -8
_diffrn_reflns_limit_k_max 11
_diffrn_reflns_limit_k_min -11
_diffrn_reflns_limit_l_max 12
_diffrn_reflns_limit_l_min -10
_diffrn_reflns_number 4939
_diffrn_reflns_theta_full 27.48
_diffrn_reflns_theta_max 27.48
_diffrn_reflns_theta_min 3.18
_exptl_absorpt_coefficient_mu 0.074
_exptl_absorpt_correction_T_max 0.9836
_exptl_absorpt_correction_T_min 0.9579
_exptl_absorpt_correction_type multi-scan
_exptl_crystal_density_diffrn 1.266
_exptl_crystal_density_method 'not measured'
_exptl_crystal_F_000 202
_exptl_crystal_size_max 0.58
_exptl_crystal_size_mid 0.26
_exptl_crystal_size_min 0.22
_refine_diff_density_max 0.228
_refine_diff_density_min -0.200
_refine_diff_density_rms 0.053
_refine_ls_extinction_method none
_refine_ls_goodness_of_fit_ref 1.077
_refine_ls_hydrogen_treatment constr
_refine_ls_matrix_type full
_refine_ls_number_parameters 136
_refine_ls_number_reflns 2274
_refine_ls_number_restraints 0
_refine_ls_restrained_S_all 1.077
_refine_ls_R_factor_all 0.0726
_refine_ls_R_factor_gt 0.0463
_refine_ls_shift/su_max 0.000
_refine_ls_shift/su_mean 0.000
_refine_ls_structure_factor_coef Fsqd
_refine_ls_weighting_details 'calc w=1/[\s^2^(Fo^2^)+(0.1159P)^2^+0.0000P] where P=(Fo^2^+2Fc^2^)/3'
_refine_ls_weighting_scheme calc
_refine_ls_wR_factor_gt 0.1496
_refine_ls_wR_factor_ref 0.1889
_reflns_number_gt 1529
_reflns_number_total 2274
_reflns_threshold_expression >2sigma(I)
_cod_data_source_file J-Mater-Chem-C-2013-1-7554-1.cif
_cod_data_source_block dyj-12
_cod_original_sg_symbol_H-M P-1
_cod_database_code 7233556

loop_
_symmetry_equiv_pos_as_xyz
'x, y, z'
'-x, -y, -z'

loop_
_atom_site_label
_atom_site_type_symbol
_atom_site_fract_x
_atom_site_fract_y
_atom_site_fract_z
_atom_site_U_iso_or_equiv
_atom_site_adp_type
_atom_site_occupancy
_atom_site_symmetry_multiplicity
_atom_site_calc_flag
_atom_site_refinement_flags
_atom_site_disorder_assembly
_atom_site_disorder_group
C1 C 0.3008(3) 0.7197(2) 0.2621(2) 0.0473(4) Uani 1 1 d . . .
H1 H 0.2124 0.6852 0.2282 0.057 Uiso 1 1 calc R . .
C2 C 0.3297(3) 0.8770(2) 0.1990(2) 0.0569(5) Uani 1 1 d . . .
H2 H 0.2599 0.9486 0.1245 0.068 Uiso 1 1 calc R . .
C3 C 0.4657(3) 0.9322(2) 0.2463(2) 0.0593(5) Uani 1 1 d . . .
H3 H 0.4885 1.0396 0.2000 0.071 Uiso 1 1 calc R . .
C4 C 0.5628(3) 0.8295(2) 0.3585(2) 0.0504(5) Uani 1 1 d . . .
H4 H 0.6495 0.8683 0.3899 0.061 Uiso 1 1 calc R . .
C5 C 0.5355(2) 0.66293(19) 0.43014(18) 0.0385(4) Uani 1 1 d . . .
C6 C 0.4018(2) 0.60544(19) 0.37894(18) 0.0378(4) Uani 1 1 d . . .
C7 C 0.3690(2) 0.44249(19) 0.44836(18) 0.0376(4) Uani 1 1 d . . .
C8 C 0.2325(2) 0.3790(2) 0.3978(2) 0.0425(4) Uani 1 1 d . . .
H8 H 0.1120 0.3373 0.4769 0.051 Uiso 1 1 calc R . .
C9 C 0.2664(3) 0.3765(2) 0.2519(2) 0.0470(5) Uani 1 1 d . . .
H9 H 0.3887 0.4165 0.1740 0.056 Uiso 1 1 calc R . .
C10 C 0.1319(2) 0.3173(2) 0.1982(2) 0.0421(4) Uani 1 1 d . . .
C11 C -0.0525(3) 0.2500(2) 0.3008(2) 0.0546(5) Uani 1 1 d . . .
H11 H -0.0942 0.2357 0.4111 0.066 Uiso 1 1 calc R . .
C12 C -0.1732(3) 0.2044(3) 0.2374(3) 0.0636(6) Uani 1 1 d . . .
H12 H -0.2973 0.1614 0.3082 0.076 Uiso 1 1 calc R . .
C13 C 0.0538(3) 0.2783(3) -0.0135(3) 0.0622(6) Uani 1 1 d . . .
H13 H 0.0937 0.2875 -0.1224 0.075 Uiso 1 1 calc R . .
C14 C 0.1845(3) 0.3289(2) 0.0369(2) 0.0514(5) Uani 1 1 d . . .
H14 H 0.3079 0.3708 -0.0370 0.062 Uiso 1 1 calc R . .
N1 N -0.1253(3) 0.2175(2) 0.0825(2) 0.0664(5) Uani 1 1 d . . .

loop_
_atom_site_aniso_label
_atom_site_aniso_U_11
_atom_site_aniso_U_22
_atom_site_aniso_U_33
_atom_site_aniso_U_23
_atom_site_aniso_U_13
_atom_site_aniso_U_12
C1 0.0514(9) 0.0501(10) 0.0470(9) -0.0173(8) -0.0242(7) -0.0018(7)
C2 0.0688(12) 0.0476(11) 0.0558(11) -0.0108(8) -0.0327(9) 0.0003(9)
C3 0.0749(13) 0.0401(10) 0.0644(12) -0.0099(8) -0.0309(10) -0.0085(9)
C4 0.0577(10) 0.0443(10) 0.0553(10) -0.0155(8) -0.0221(8) -0.0118(8)
C5 0.0386(8) 0.0416(9) 0.0394(8) -0.0166(7) -0.0117(6) -0.0066(6)
C6 0.0362(7) 0.0425(9) 0.0383(8) -0.0165(7) -0.0133(6) -0.0028(6)
C7 0.0360(8) 0.0454(9) 0.0386(8) -0.0197(7) -0.0125(6) -0.0058(7)
C8 0.0393(8) 0.0480(9) 0.0471(9) -0.0190(7) -0.0152(7) -0.0092(7)
C9 0.0415(8) 0.0591(11) 0.0479(9) -0.0236(8) -0.0113(7) -0.0132(8)
C10 0.0417(8) 0.0437(9) 0.0497(9) -0.0225(7) -0.0179(7) -0.0019(7)
C11 0.0500(10) 0.0716(13) 0.0570(10) -0.0346(10) -0.0149(8) -0.0127(9)
C12 0.0526(10) 0.0806(14) 0.0772(13) -0.0417(11) -0.0188(9) -0.0175(10)
C13 0.0679(12) 0.0784(14) 0.0620(11) -0.0410(10) -0.0336(10) 0.0065(10)
C14 0.0498(9) 0.0606(12) 0.0511(10) -0.0257(8) -0.0166(8) -0.0048(8)
N1 0.0649(10) 0.0824(13) 0.0795(12) -0.0464(10) -0.0332(9) -0.0063(9)

loop_
_atom_type_symbol
_atom_type_description
_atom_type_scat_dispersion_real
_atom_type_scat_dispersion_imag
_atom_type_scat_source
C C 0.0033 0.0016 'International Tables Vol C Tables 4.2.6.8 and 6.1.1.4'
H H 0.0000 0.0000 'International Tables Vol C Tables 4.2.6.8 and 6.1.1.4'
N N 0.0061 0.0033 'International Tables Vol C Tables 4.2.6.8 and 6.1.1.4'

loop_
_geom_angle_atom_site_label_1
_geom_angle_atom_site_label_2
_geom_angle_atom_site_label_3
_geom_angle
_geom_angle_site_symmetry_1
_geom_angle_site_symmetry_3
C2 C1 C6 122.02(17) . .
C2 C1 H1 119.0 . .
C6 C1 H1 119.0 . .
C1 C2 C3 120.16(19) . .
C1 C2 H2 119.9 . .
C3 C2 H2 119.9 . .
C4 C3 C2 120.28(19) . .
C4 C3 H3 119.9 . .
C2 C3 H3 119.9 . .
C3 C4 C5 121.68(17) . .
C3 C4 H4 119.2 . .
C5 C4 H4 119.2 . .
C7 C5 C4 121.37(15) 2_666 .
C7 C5 C6 120.38(16) 2_666 .
C4 C5 C6 118.22(16) . .
C7 C6 C1 122.55(15) . .
C7 C6 C5 119.82(15) . .
C1 C6 C5 117.60(17) . .
C6 C7 C5 119.80(14) . 2_666
C6 C7 C8 121.20(16) . .
C5 C7 C8 118.99(16) 2_666 .
C9 C8 C7 126.01(15) . .
C9 C8 H8 117.0 . .
C7 C8 H8 117.0 . .
C8 C9 C10 126.99(16) . .
C8 C9 H9 116.5 . .
C10 C9 H9 116.5 . .
C14 C10 C11 116.17(15) . .
C14 C10 C9 120.33(16) . .
C11 C10 C9 123.49(17) . .
C12 C11 C10 119.27(19) . .
C12 C11 H11 120.4 . .
C10 C11 H11 120.4 . .
N1 C12 C11 124.83(19) . .
N1 C12 H12 117.6 . .
C11 C12 H12 117.6 . .
N1 C13 C14 124.4(2) . .
N1 C13 H13 117.8 . .
C14 C13 H13 117.8 . .
C13 C14 C10 119.89(18) . .
C13 C14 H14 120.1 . .
C10 C14 H14 120.1 . .
C13 N1 C12 115.37(16) . .

loop_
_geom_bond_atom_site_label_1
_geom_bond_atom_site_label_2
_geom_bond_distance
_geom_bond_site_symmetry_2
C1 C2 1.356(3) .
C1 C6 1.429(3) .
C1 H1 0.9300 .
C2 C3 1.412(3) .
C2 H2 0.9300 .
C3 C4 1.353(3) .
C3 H3 0.9300 .
C4 C5 1.431(3) .
C4 H4 0.9300 .
C5 C7 1.411(3) 2_666
C5 C6 1.438(2) .
C6 C7 1.408(3) .
C7 C5 1.411(3) 2_666
C7 C8 1.486(2) .
C8 C9 1.311(3) .
C8 H8 0.9300 .
C9 C10 1.470(2) .
C9 H9 0.9300 .
C10 C14 1.387(3) .
C10 C11 1.388(3) .
C11 C12 1.380(3) .
C11 H11 0.9300 .
C12 N1 1.328(3) .
C12 H12 0.9300 .
C13 N1 1.327(3) .
C13 C14 1.375(3) .
C13 H13 0.9300 .
C14 H14 0.9300 .
